data_2205635
loop_
_publ_author_name
'Berthon, Claude'
'Grigoriev, Mikhail S.'

_publ_section_title
;
 2,2':6',2''-Terpyridinium dinitrate
;
_journal_issue 5
_journal_name_full 'Acta Crystallographica Section E'
_journal_page_first o1216
_journal_page_last o1217
_journal_paper_doi 10.1107/S1600536805009931
_journal_volume 61
_journal_year 2005
_chemical_formula_iupac 'C15 H13 N3 2+ , 2N1 O3 -'
_chemical_formula_moiety 'C15 H13 N3 2+ , 2N1 O3 -'
_chemical_formula_sum 'C15 H13 N5 O6'
_chemical_formula_weight 359.30
_chemical_name_systematic
;
2,2':6',2''-Terpyridinium nitrate
;
_space_group_IT_number 14
_symmetry_cell_setting monoclinic
_symmetry_space_group_name_Hall '-P 2ybc'
_symmetry_space_group_name_H-M 'P 1 21/c 1'
_atom_sites_solution_hydrogens difmap
_atom_sites_solution_primary direct
_atom_sites_solution_secondary difmap
_audit_creation_method SHELXL97
_cell_angle_alpha 90.00
_cell_angle_beta 96.158(2)
_cell_angle_gamma 90.00
_cell_formula_units_Z 4
_cell_length_a 11.9992(4)
_cell_length_b 7.8052(2)
_cell_length_c 16.6679(3)
_cell_measurement_reflns_used 7697
_cell_measurement_temperature 123(2)
_cell_measurement_theta_max 26.37
_cell_measurement_theta_min 1.71
_cell_volume 1552.04(7)
_computing_cell_refinement 'HKL package (Otwinowski & Minor, 1997)'
_computing_data_collection 'COLLECT (Nonius, 1998)'
_computing_data_reduction 'HKL package'
_computing_molecular_graphics 'SHELXTL (Sheldrick, 1997b)'
_computing_publication_material SHELXTL
_computing_structure_refinement 'SHELXL97 (Sheldrick, 1997a)'
_computing_structure_solution 'SHELXS97 (Sheldrick, 1997a)'
_diffrn_ambient_temperature 123(2)
_diffrn_measured_fraction_theta_full 0.992
_diffrn_measured_fraction_theta_max 0.992
_diffrn_measurement_device_type 'Nonius KappaCCD area-detector'
_diffrn_measurement_method '\f and \w scans to cover a quadrant of the reciprocal space'
_diffrn_radiation_monochromator graphite
_diffrn_radiation_source 'fine-focus sealed tube'
_diffrn_radiation_type MoK\a
_diffrn_radiation_wavelength 0.71073
_diffrn_reflns_av_R_equivalents 0.0523
_diffrn_reflns_av_sigmaI/netI 0.0317
_diffrn_reflns_limit_h_max 14
_diffrn_reflns_limit_h_min -14
_diffrn_reflns_limit_k_max 9
_diffrn_reflns_limit_k_min -9
_diffrn_reflns_limit_l_max 20
_diffrn_reflns_limit_l_min -20
_diffrn_reflns_number 7697
_diffrn_reflns_theta_full 26.37
_diffrn_reflns_theta_max 26.37
_diffrn_reflns_theta_min 1.71
_diffrn_standards_number 0
_exptl_absorpt_coefficient_mu 0.122
_exptl_absorpt_correction_type none
_exptl_crystal_colour yellow
_exptl_crystal_density_diffrn 1.538
_exptl_crystal_density_meas ?
_exptl_crystal_density_method .
_exptl_crystal_description fragment
_exptl_crystal_F_000 744
_exptl_crystal_size_max 0.40
_exptl_crystal_size_mid 0.30
_exptl_crystal_size_min 0.20
_refine_diff_density_max 0.550
_refine_diff_density_min -0.313
_refine_ls_extinction_coef 0.018(4)
_refine_ls_extinction_expression Fc^*^=kFc[1+0.001xFc^2^\l^3^/sin(2\q)]^-1/4^
_refine_ls_extinction_method 'SHELXL97 (Sheldrick, 1997a)'
_refine_ls_goodness_of_fit_ref 1.031
_refine_ls_hydrogen_treatment refall
_refine_ls_matrix_type full
_refine_ls_number_parameters 288
_refine_ls_number_reflns 3140
_refine_ls_number_restraints 0
_refine_ls_restrained_S_all 1.031
_refine_ls_R_factor_all 0.0459
_refine_ls_R_factor_gt 0.0404
_refine_ls_shift/su_max 0.001
_refine_ls_shift/su_mean 0.000
_refine_ls_structure_factor_coef Fsqd
_refine_ls_weighting_details 'calc w = 1/[\s^2^(Fo^2^)+(0.0394P)^2^+0.9364P] where P = (Fo^2^+2Fc^2^)/3'
_refine_ls_weighting_scheme calc
_refine_ls_wR_factor_gt 0.0968
_refine_ls_wR_factor_ref 0.1009
_reflns_number_gt 2812
_reflns_number_total 3140
_reflns_threshold_expression I>2\s(I)
_cod_data_source_file at6002.cif
_cod_data_source_block I
_cod_original_sg_symbol_H-M 'P 21/c'
_cod_database_code 2205635
_cod_database_fobs_code 2205635

loop_
_symmetry_equiv_pos_as_xyz
'x, y, z'
'-x, y+1/2, -z+1/2'
'-x, -y, -z'
'x, -y-1/2, z-1/2'

loop_
_atom_site_label
_atom_site_fract_x
_atom_site_fract_y
_atom_site_fract_z
_atom_site_U_iso_or_equiv
_atom_site_adp_type
_atom_site_calc_flag
_atom_site_occupancy
_atom_site_type_symbol
C2 0.04607(13) 0.3527(2) 0.30219(9) 0.0269(3) Uani d 1 C
H2 0.0671(14) 0.396(2) 0.2527(11) 0.029(4) Uiso d 1 H
C3 -0.04486(13) 0.2489(2) 0.30964(9) 0.0273(3) Uani d 1 C
H3 -0.0952(15) 0.220(2) 0.2623(11) 0.034(5) Uiso d 1 H
C4 -0.06354(13) 0.1931(2) 0.38589(9) 0.0275(3) Uani d 1 C
H4 -0.1264(15) 0.124(2) 0.3921(10) 0.032(5) Uiso d 1 H
C5 0.00730(12) 0.24451(19) 0.45289(9) 0.0249(3) Uani d 1 C
H5 -0.0072(15) 0.209(2) 0.5056(12) 0.037(5) Uiso d 1 H
C6 0.09689(12) 0.35107(18) 0.44344(8) 0.0211(3) Uani d 1 C
C7 0.17546(11) 0.41757(17) 0.51096(8) 0.0205(3) Uani d 1 C
C8 0.16127(12) 0.37838(19) 0.59115(8) 0.0241(3) Uani d 1 C
H8 0.1023(15) 0.307(2) 0.6043(10) 0.029(4) Uiso d 1 H
C9 0.23521(13) 0.4480(2) 0.65155(9) 0.0271(3) Uani d 1 C
H9 0.2261(15) 0.425(2) 0.7074(11) 0.038(5) Uiso d 1 H
C10 0.32131(12) 0.5515(2) 0.63134(9) 0.0250(3) Uani d 1 C
H10 0.3730(15) 0.602(2) 0.6710(11) 0.027(4) Uiso d 1 H
C11 0.33129(12) 0.58048(18) 0.54965(8) 0.0211(3) Uani d 1 C
C13 0.42573(12) 0.68091(18) 0.52339(8) 0.0220(3) Uani d 1 C
C14 0.51433(12) 0.74482(19) 0.57505(9) 0.0251(3) Uani d 1 C
H14 0.5177(15) 0.728(2) 0.6315(11) 0.031(4) Uiso d 1 H
C15 0.60108(13) 0.83188(19) 0.54394(9) 0.0269(3) Uani d 1 C
H15 0.6603(15) 0.874(2) 0.5782(11) 0.034(5) Uiso d 1 H
C16 0.59899(13) 0.85569(19) 0.46157(9) 0.0264(3) Uani d 1 C
H16 0.6538(15) 0.917(2) 0.4377(11) 0.032(5) Uiso d 1 H
C17 0.50987(13) 0.79050(19) 0.41170(9) 0.0263(3) Uani d 1 C
H17 0.5008(15) 0.799(2) 0.3547(11) 0.030(4) Uiso d 1 H
N1 0.11343(11) 0.40072(16) 0.36783(7) 0.0233(3) Uani d 1 N
H1 0.1719(16) 0.471(3) 0.3622(11) 0.038(5) Uiso d 1 H
N2 0.33269(11) 0.53262(17) 0.25378(7) 0.0284(3) Uani d 1 N
N3 0.15422(10) 0.59074(16) 0.89273(7) 0.0253(3) Uani d 1 N
N12 0.25915(10) 0.51589(15) 0.49035(7) 0.0203(3) Uani d 1 N
N18 0.42728(10) 0.70595(16) 0.44321(7) 0.0234(3) Uani d 1 N
H18 0.3709(17) 0.662(3) 0.4078(12) 0.043(5) Uiso d 1 H
O1 0.27393(11) 0.45214(19) 0.20153(7) 0.0482(4) Uani d 1 O
O2 0.43353(10) 0.5608(2) 0.24961(8) 0.0494(4) Uani d 1 O
O3 0.28627(10) 0.59395(17) 0.31308(7) 0.0385(3) Uani d 1 O
O4 0.19175(11) 0.50052(18) 0.84010(7) 0.0463(4) Uani d 1 O
O5 0.07205(9) 0.68760(17) 0.87367(6) 0.0375(3) Uani d 1 O
O6 0.19563(9) 0.58065(16) 0.96424(6) 0.0350(3) Uani d 1 O

loop_
_atom_site_aniso_label
_atom_site_aniso_U_11
_atom_site_aniso_U_22
_atom_site_aniso_U_33
_atom_site_aniso_U_12
_atom_site_aniso_U_13
_atom_site_aniso_U_23
C2 0.0324(8) 0.0283(8) 0.0195(7) -0.0019(6) 0.0010(6) 0.0009(6)
C3 0.0295(8) 0.0271(8) 0.0241(7) -0.0016(6) -0.0023(6) -0.0025(6)
C4 0.0257(8) 0.0279(8) 0.0286(8) -0.0052(6) 0.0017(6) 0.0002(6)
C5 0.0253(7) 0.0273(7) 0.0222(7) -0.0025(6) 0.0028(6) 0.0026(6)
C6 0.0223(7) 0.0208(7) 0.0203(7) 0.0021(6) 0.0035(5) 0.0002(5)
C7 0.0200(7) 0.0203(7) 0.0215(7) 0.0017(5) 0.0036(5) 0.0000(5)
C8 0.0229(7) 0.0280(8) 0.0222(7) -0.0020(6) 0.0055(5) 0.0014(6)
C9 0.0280(8) 0.0345(8) 0.0192(7) -0.0003(6) 0.0047(6) 0.0001(6)
C10 0.0237(7) 0.0298(8) 0.0210(7) -0.0012(6) 0.0007(6) -0.0033(6)
C11 0.0209(7) 0.0198(7) 0.0228(7) 0.0016(5) 0.0031(5) -0.0012(5)
C13 0.0226(7) 0.0195(7) 0.0241(7) 0.0019(5) 0.0043(5) -0.0015(5)
C14 0.0238(7) 0.0252(7) 0.0260(7) -0.0008(6) 0.0016(6) -0.0016(6)
C15 0.0218(7) 0.0243(7) 0.0340(8) -0.0001(6) 0.0005(6) -0.0034(6)
C16 0.0226(7) 0.0215(7) 0.0364(8) -0.0004(6) 0.0086(6) -0.0004(6)
C17 0.0275(8) 0.0239(7) 0.0286(8) 0.0003(6) 0.0079(6) 0.0004(6)
N1 0.0253(6) 0.0238(6) 0.0212(6) -0.0036(5) 0.0038(5) 0.0004(5)
N2 0.0293(7) 0.0336(7) 0.0223(6) 0.0011(6) 0.0032(5) 0.0020(5)
N3 0.0236(6) 0.0300(7) 0.0224(6) 0.0040(5) 0.0023(5) -0.0004(5)
N12 0.0203(6) 0.0200(6) 0.0207(6) 0.0006(5) 0.0026(4) -0.0008(4)
N18 0.0228(6) 0.0232(6) 0.0243(6) -0.0012(5) 0.0031(5) -0.0011(5)
O1 0.0449(7) 0.0632(9) 0.0361(7) -0.0065(7) 0.0027(6) -0.0204(6)
O2 0.0299(7) 0.0734(10) 0.0469(8) -0.0044(6) 0.0128(5) -0.0105(7)
O3 0.0346(6) 0.0565(8) 0.0255(6) -0.0109(6) 0.0087(5) -0.0082(5)
O4 0.0527(8) 0.0596(9) 0.0269(6) 0.0249(7) 0.0059(5) -0.0074(6)
O5 0.0334(6) 0.0519(8) 0.0273(6) 0.0204(6) 0.0033(5) 0.0049(5)
O6 0.0331(6) 0.0468(7) 0.0238(6) 0.0132(5) -0.0032(4) -0.0056(5)

loop_
_atom_type_symbol
_atom_type_description
_atom_type_scat_dispersion_real
_atom_type_scat_dispersion_imag
_atom_type_scat_source
C C 0.0033 0.0016 'International Tables Vol C Tables 4.2.6.8 and 6.1.1.4'
H H 0.0000 0.0000 'International Tables Vol C Tables 4.2.6.8 and 6.1.1.4'
N N 0.0061 0.0033 'International Tables Vol C Tables 4.2.6.8 and 6.1.1.4'
O O 0.0106 0.0060 'International Tables Vol C Tables 4.2.6.8 and 6.1.1.4'

loop_
_geom_angle_atom_site_label_1
_geom_angle_atom_site_label_2
_geom_angle_atom_site_label_3
_geom_angle
N1 C2 C3 120.34(14)
N1 C2 H2 114.6(11)
C3 C2 H2 125.0(11)
C2 C3 C4 118.45(14)
C2 C3 H3 119.6(11)
C4 C3 H3 121.9(11)
C3 C4 C5 120.15(14)
C3 C4 H4 119.5(11)
C5 C4 H4 120.3(11)
C6 C5 C4 119.94(13)
C6 C5 H5 120.1(11)
C4 C5 H5 119.9(11)
N1 C6 C5 118.18(13)
N1 C6 C7 117.52(12)
C5 C6 C7 124.30(12)
N12 C7 C8 122.85(13)
N12 C7 C6 116.08(12)
C8 C7 C6 121.07(13)
C9 C8 C7 118.43(14)
C9 C8 H8 120.2(10)
C7 C8 H8 121.4(10)
C8 C9 C10 119.44(13)
C8 C9 H9 119.9(11)
C10 C9 H9 120.6(11)
C9 C10 C11 118.46(13)
C9 C10 H10 121.7(10)
C11 C10 H10 119.8(11)
N12 C11 C10 122.77(13)
N12 C11 C13 115.78(12)
C10 C11 C13 121.42(13)
N18 C13 C14 118.07(13)
N18 C13 C11 117.39(12)
C14 C13 C11 124.49(13)
C13 C14 C15 119.95(14)
C13 C14 H14 121.1(11)
C15 C14 H14 118.9(11)
C16 C15 C14 120.11(14)
C16 C15 H15 119.7(11)
C14 C15 H15 120.2(11)
C17 C16 C15 118.63(14)
C17 C16 H16 117.9(11)
C15 C16 H16 123.5(11)
N18 C17 C16 120.14(14)
N18 C17 H17 114.5(11)
C16 C17 H17 125.3(11)
C2 N1 C6 122.93(13)
C2 N1 H1 119.5(12)
C6 N1 H1 117.6(12)
O1 N2 O2 122.62(13)
O1 N2 O3 118.26(13)
O2 N2 O3 119.07(13)
O6 N3 O4 120.09(13)
O6 N3 O5 120.17(12)
O4 N3 O5 119.69(13)
C7 N12 C11 118.00(12)
C17 N18 C13 123.10(13)
C17 N18 H18 117.2(12)
C13 N18 H18 119.7(12)

loop_
_geom_bond_atom_site_label_1
_geom_bond_atom_site_label_2
_geom_bond_distance
C2 N1 1.3421(19)
C2 C3 1.375(2)
C2 H2 0.950(18)
C3 C4 1.384(2)
C3 H3 0.966(19)
C4 C5 1.388(2)
C4 H4 0.942(19)
C5 C6 1.382(2)
C5 H5 0.955(19)
C6 N1 1.3533(18)
C6 C7 1.4823(19)
C7 N12 1.3378(18)
C7 C8 1.3992(19)
C8 C9 1.380(2)
C8 H8 0.946(19)
C9 C10 1.381(2)
C9 H9 0.966(19)
C10 C11 1.3981(19)
C10 H10 0.941(18)
C11 N12 1.3404(18)
C11 C13 1.482(2)
C13 N18 1.3527(18)
C13 C14 1.387(2)
C14 C15 1.389(2)
C14 H14 0.946(18)
C15 C16 1.383(2)
C15 H15 0.925(19)
C16 C17 1.379(2)
C16 H16 0.934(19)
C17 N18 1.3437(19)
C17 H17 0.947(18)
N1 H1 0.90(2)
N2 O1 1.2323(18)
N2 O2 1.2391(18)
N2 O3 1.2784(17)
N3 O6 1.2437(16)
N3 O4 1.2461(17)
N3 O5 1.2559(16)
N18 H18 0.92(2)

loop_
_geom_hbond_atom_site_label_D
_geom_hbond_atom_site_label_H
_geom_hbond_atom_site_label_A
_geom_hbond_distance_DH
_geom_hbond_distance_HA
_geom_hbond_distance_DA
_geom_hbond_angle_DHA
_geom_hbond_publ_flag
N1 H1 O3 0.90(2) 1.93(2) 2.796(2) 160(2) yes
N18 H18 O3 0.92(2) 1.86(2) 2.747(2) 162(2) yes

loop_
_geom_torsion_atom_site_label_1
_geom_torsion_atom_site_label_2
_geom_torsion_atom_site_label_3
_geom_torsion_atom_site_label_4
_geom_torsion
N1 C2 C3 C4 -1.2(2)
C2 C3 C4 C5 1.2(2)
C3 C4 C5 C6 -0.2(2)
C4 C5 C6 N1 -0.8(2)
C4 C5 C6 C7 178.10(14)
N1 C6 C7 N12 -2.72(19)
C5 C6 C7 N12 178.39(13)
N1 C6 C7 C8 177.21(13)
C5 C6 C7 C8 -1.7(2)
N12 C7 C8 C9 1.8(2)
C6 C7 C8 C9 -178.16(13)
C7 C8 C9 C10 -0.9(2)
C8 C9 C10 C11 -0.8(2)
C9 C10 C11 N12 1.8(2)
C9 C10 C11 C13 -176.06(13)
N12 C11 C13 N18 3.48(19)
C10 C11 C13 N18 -178.50(13)
N12 C11 C13 C14 -173.91(13)
C10 C11 C13 C14 4.1(2)
N18 C13 C14 C15 0.1(2)
C11 C13 C14 C15 177.50(13)
C13 C14 C15 C16 0.3(2)
C14 C15 C16 C17 -0.4(2)
C15 C16 C17 N18 0.0(2)
C3 C2 N1 C6 0.2(2)
C5 C6 N1 C2 0.8(2)
C7 C6 N1 C2 -178.16(13)
C8 C7 N12 C11 -0.8(2)
C6 C7 N12 C11 179.16(12)
C10 C11 N12 C7 -1.1(2)
C13 C11 N12 C7 176.93(12)
C16 C17 N18 C13 0.4(2)
C14 C13 N18 C17 -0.5(2)
C11 C13 N18 C17 -178.07(13)

loop_
_cod_related_entry_id
_cod_related_entry_database
_cod_related_entry_code
1 ChemSpider 21129648
